data_2009262
loop_
_publ_author_name
'Maxcy, Karen R. '
'Turnbull, Mark M.'

_publ_section_title
;
 A redetermination of
 bis(ethylenediamine-<i>N</i>,<i>N</i>')bis(perchlorato-<i>O</i>)copper(II)
;
_journal_issue 12
_journal_name_full 'Acta Crystallographica Section C'
_journal_page_first 1986
_journal_page_last 1988
_journal_paper_doi 10.1107/S010827019901152X
_journal_volume 55
_journal_year 1999
_chemical_formula_iupac '[Cu (Cl O4)2 (C2 H8 N2)2]'
_chemical_formula_structural '[Cu (Cl O4)2 (C2 H8 N2)2]'
_chemical_formula_sum 'C4 H16 Cl2 Cu N4 O8'
_chemical_formula_weight 382.65
_chemical_name_systematic Bis(ethylenediamine-N,N')bis(perchlorato-O)copper(II)
_space_group_IT_number 2
_symmetry_cell_setting triclinic
_symmetry_space_group_name_Hall '-P 1'
_symmetry_space_group_name_H-M 'P -1'
_audit_creation_method SHELXL-97
_cell_angle_alpha 75.319(12)
_cell_angle_beta 79.168(9)
_cell_angle_gamma 77.967(16)
_cell_formula_units_Z 1
_cell_length_a 5.7100(8)
_cell_length_b 7.8019(15)
_cell_length_c 7.9527(7)
_cell_measurement_reflns_used 15
_cell_measurement_temperature 293(2)
_cell_measurement_theta_max 12.98
_cell_measurement_theta_min 9.65
_cell_volume 331.75(9)
_computing_cell_refinement 'CAD-4 EXPRESS'
_computing_data_collection 'CAD-4 EXPRESS (Straver, 1992)'
_computing_data_reduction 'MolEN (Fair, 1990)'
_computing_publication_material SHELXL97
_computing_structure_refinement 'SHELXL97 (Sheldrick, 1997)'
_computing_structure_solution 'SHELXS97 (Sheldrick, 1990)'
_diffrn_ambient_temperature 293(2)
_diffrn_measured_fraction_theta_full 1.000
_diffrn_measured_fraction_theta_max 1.000
_diffrn_measurement_device_type 'Enraf-Nonius CAD-4'
_diffrn_measurement_method \q/2\q
_diffrn_radiation_monochromator graphite
_diffrn_radiation_source 'fine-focus sealed tube'
_diffrn_radiation_type MoK\a
_diffrn_radiation_wavelength 0.71073
_diffrn_reflns_av_R_equivalents 0.000
_diffrn_reflns_av_sigmaI/netI 0.016
_diffrn_reflns_limit_h_max 8
_diffrn_reflns_limit_h_min 0
_diffrn_reflns_limit_k_max 11
_diffrn_reflns_limit_k_min -10
_diffrn_reflns_limit_l_max 11
_diffrn_reflns_limit_l_min -10
_diffrn_reflns_number 2002
_diffrn_reflns_theta_full 30.37
_diffrn_reflns_theta_max 30.37
_diffrn_reflns_theta_min 2.68
_diffrn_standards_decay_% 5.9
_diffrn_standards_interval_time 90
_diffrn_standards_number 3
_exptl_absorpt_coefficient_mu 2.089
_exptl_absorpt_correction_T_max 0.687
_exptl_absorpt_correction_T_min 0.608
_exptl_absorpt_correction_type \y-scan
_exptl_absorpt_process_details '(Fair, 1990)'
_exptl_crystal_colour 'dichroic pink/purple'
_exptl_crystal_density_diffrn 1.915
_exptl_crystal_density_meas ?
_exptl_crystal_density_method 'not measured'
_exptl_crystal_description 'square plate'
_exptl_crystal_F_000 195
_exptl_crystal_size_max 0.30
_exptl_crystal_size_mid 0.30
_exptl_crystal_size_min 0.18
_refine_diff_density_max 0.73
_refine_diff_density_min -0.84
_refine_ls_extinction_coef 0.36(3)
_refine_ls_extinction_method 'SHELXL97 (Sheldrick, 1997)'
_refine_ls_goodness_of_fit_ref 1.179
_refine_ls_hydrogen_treatment mixed
_refine_ls_matrix_type full
_refine_ls_number_parameters 101
_refine_ls_number_reflns 2002
_refine_ls_number_restraints 0
_refine_ls_restrained_S_all 1.179
_refine_ls_R_factor_all 0.042
_refine_ls_R_factor_gt 0.041
_refine_ls_shift/su_max 0.003
_refine_ls_shift/su_mean 0.001
_refine_ls_structure_factor_coef Fsqd
_refine_ls_weighting_details 'w = 1/[\s^2^(Fo^2^)+(0.0973P)^2^+0.1165P] where P=(Fo^2^+2Fc^2^)/3'
_refine_ls_weighting_scheme calc
_refine_ls_wR_factor_ref 0.146
_reflns_number_gt 1918
_reflns_number_total 2002
_reflns_threshold_expression I>2\s(I)
_cod_data_source_file fr1222.cif
_cod_data_source_block KRMI64
_cod_depositor_comments
;
The following automatic conversions were performed:

'_chemical_melting_point' value 'not measured' was changed to '?' -
the value is undefined or not given.

Automatic conversion script
Id: cif_fix_values 1715 2011-07-08 13:25:40Z adriana 

The following automatic conversions were performed:

'_exptl_crystal_density_meas' value 'not measured' was changed to '?'
- the value is perceived as not measured.

Automatic conversion script
Id: cif_fix_values 3008 2015-01-20 13:52:24Z robertas 

The following automatic conversions were performed:

'_refine_ls_weighting_scheme' value 'calc w =
1/[\s^2^(Fo^2^)+(0.0973P)^2^+0.1165P] where P=(Fo^2^+2Fc^2^)/3' was
changed to 'calc'. New tag '_refine_ls_weighting_details' was
created. The value of the new tag was set to 'w =
1/[\s^2^(Fo^2^)+(0.0973P)^2^+0.1165P] where P=(Fo^2^+2Fc^2^)/3'.

Automatic conversion script
Id: cif_fix_values 3143 2015-03-26 13:38:13Z robertas 
;
_cod_original_cell_volume 331.75(8)
_cod_original_sg_symbol_H-M P-1
_cod_database_code 2009262

loop_
_symmetry_equiv_pos_as_xyz
'x, y, z'
'-x, -y, -z'

loop_
_atom_site_label
_atom_site_fract_x
_atom_site_fract_y
_atom_site_fract_z
_atom_site_U_iso_or_equiv
_atom_site_adp_type
_atom_site_calc_flag
_atom_site_refinement_flags
_atom_site_occupancy
_atom_site_disorder_assembly
_atom_site_disorder_group
_atom_site_type_symbol
Cu 0 0 0 0.0324(2) Uani d S 1 . . Cu
N1 -0.1057(4) 0.0545(3) -0.2392(3) 0.0404(4) Uani d . 1 . . N
H1A -0.012(7) -0.003(5) -0.305(6) 0.048 Uiso d . 1 . . H
H1B -0.251(7) 0.025(6) -0.242(5) 0.048 Uiso d . 1 . . H
C2 -0.1003(6) 0.2475(4) -0.3211(4) 0.0487(6) Uani d . 1 . . C
H2A -0.2474 0.3209 -0.2781 0.058 Uiso calc R 1 . . H
H2B -0.0891 0.2678 -0.4476 0.058 Uiso calc R 1 . . H
C3 0.1161(5) 0.2977(4) -0.2745(4) 0.0446(5) Uani d . 1 . . C
H3A 0.2643 0.2366 -0.3307 0.054 Uiso calc R 1 . . H
H3B 0.1133 0.4263 -0.3135 0.054 Uiso calc R 1 . . H
N4 0.1035(4) 0.2424(3) -0.0815(3) 0.0398(4) Uani d . 1 . . N
H4A 0.001(7) 0.328(6) -0.037(5) 0.048 Uiso d . 1 . . H
H4B 0.244(7) 0.267(6) -0.048(5) 0.048 Uiso d . 1 . . H
Cl 0.47207(10) -0.26265(9) -0.23710(9) 0.0422(2) Uani d . 1 . . Cl
O1 0.4295(4) -0.1450(3) -0.1152(3) 0.0515(5) Uani d . 1 . . O
O2 0.3487(6) -0.4102(4) -0.1602(5) 0.0797(9) Uani d . 1 . . O
O3 0.3765(7) -0.1638(6) -0.3938(4) 0.0854(10) Uani d . 1 . . O
O4 0.7253(4) -0.3214(5) -0.2738(5) 0.0722(8) Uani d . 1 . . O

loop_
_atom_site_aniso_label
_atom_site_aniso_U_11
_atom_site_aniso_U_22
_atom_site_aniso_U_33
_atom_site_aniso_U_12
_atom_site_aniso_U_13
_atom_site_aniso_U_23
Cu 0.0364(3) 0.0339(3) 0.0309(3) -0.01309(16) -0.00441(15) -0.00896(15)
N1 0.0460(11) 0.0417(10) 0.0394(10) -0.0111(8) -0.0128(8) -0.0116(8)
C2 0.0561(15) 0.0445(13) 0.0473(14) -0.0128(11) -0.0188(11) -0.0012(10)
C3 0.0500(13) 0.0438(12) 0.0407(12) -0.0193(10) -0.0032(10) -0.0036(9)
N4 0.0451(10) 0.0392(10) 0.0399(10) -0.0176(8) -0.0028(8) -0.0112(8)
Cl 0.0362(3) 0.0477(4) 0.0487(4) -0.0099(2) -0.0009(2) -0.0233(3)
O1 0.0386(9) 0.0645(13) 0.0639(13) -0.0084(8) -0.0042(8) -0.0391(11)
O2 0.0779(18) 0.0619(17) 0.110(3) -0.0366(15) 0.0047(17) -0.0310(16)
O3 0.096(2) 0.106(3) 0.0521(14) 0.0066(19) -0.0205(14) -0.0260(16)
O4 0.0393(10) 0.0857(19) 0.101(2) -0.0044(11) 0.0060(11) -0.0553(17)

loop_
_atom_type_symbol
_atom_type_description
_atom_type_scat_dispersion_real
_atom_type_scat_dispersion_imag
_atom_type_scat_source
C C 0.0033 0.0016 'International Tables Vol C Tables 4.2.6.8 and 6.1.1.4'
H H 0.0000 0.0000 'International Tables Vol C Tables 4.2.6.8 and 6.1.1.4'
N N 0.0061 0.0033 'International Tables Vol C Tables 4.2.6.8 and 6.1.1.4'
O O 0.0106 0.0060 'International Tables Vol C Tables 4.2.6.8 and 6.1.1.4'
Cl Cl 0.1484 0.1585 'International Tables Vol C Tables 4.2.6.8 and 6.1.1.4'
Cu Cu 0.3201 1.2651 'International Tables Vol C Tables 4.2.6.8 and 6.1.1.4'

loop_
_geom_angle_atom_site_label_1
_geom_angle_atom_site_label_2
_geom_angle_atom_site_label_3
_geom_angle_site_symmetry_1
_geom_angle_site_symmetry_3
_geom_angle
_geom_angle_publ_flag
N4 Cu N4 . 2 180.0 n
N4 Cu N1 . . 84.69(9) y
N4 Cu N1 2 . 95.31(9) n
N4 Cu N1 . 2 95.31(9) n
N4 Cu N1 2 2 84.69(9) n
N1 Cu N1 . 2 180.0 n
C2 N1 Cu . . 108.29(16) y
N1 C2 C3 . . 108.4(2) y
N4 C3 C2 . . 107.2(2) y
C3 N4 Cu . . 108.61(16) y
O2 Cl O4 . . 111.2(2) n
O2 Cl O3 . . 109.1(3) n
O4 Cl O3 . . 110.6(2) n
O2 Cl O1 . . 108.84(18) n
O4 Cl O1 . . 108.61(14) n
O3 Cl O1 . . 108.4(2) n
Cu N1 H1A . . 112(3) n
C2 N1 H1A . . 107(3) n
H1A N1 H1B . . 102(4) n
Cu N4 H4B . . 122(3) n
C3 N4 H4B . . 109(2) n
Cu N1 H1B . . 116(3) n
C2 N1 H1B . . 111(3) n
Cu N4 H4A . . 113(3) n
C3 N4 H4A . . 107(3) n
H4A N4 H4B . . 95(3) n

loop_
_geom_bond_atom_site_label_1
_geom_bond_atom_site_label_2
_geom_bond_site_symmetry_2
_geom_bond_distance
_geom_bond_publ_flag
Cu N4 . 2.012(2) y
Cu N4 2 2.012(2) n
Cu N1 . 2.019(2) y
Cu N1 2 2.019(2) n
N1 C2 . 1.486(4) y
C2 C3 . 1.505(4) y
C3 N4 . 1.478(3) y
Cl O2 . 1.419(3) y
Cl O4 . 1.421(2) y
Cl O3 . 1.428(3) y
Cl O1 . 1.453(2) y

loop_
_geom_hbond_atom_site_label_D
_geom_hbond_atom_site_label_H
_geom_hbond_atom_site_label_A
_geom_hbond_site_symmetry_A
_geom_hbond_distance_DH
_geom_hbond_distance_HA
_geom_hbond_distance_DA
_geom_hbond_angle_DHA
N1 H1A O3 . 0.82(4) 2.39(4) 3.135(4) 152(4)
N1 H1B O1 1_455 0.91(4) 2.39(4) 3.225(3) 151(3)
N4 H4A O2 2 0.89(4) 2.38(4) 3.174(4) 149(3)
N4 H4B O1 2_655 0.96(4) 2.37(4) 3.202(3) 145(3)
